data_2225389
loop_
_publ_author_name
'Chantrapromma, Suchada'
'Fun, Hoong-Kun'
'Padaki, Mahesh'
'Suwunwong, Thitipone'
'Isloor, Arun M.'

_publ_section_title
;
 6-(4-Bromophenyl)-2-ethoxy-4-(2,4,5-trimethoxyphenyl)nicotinonitrile
;
_journal_coeditor_code TK2622
_journal_issue 3
_journal_name_full 'Acta Crystallographica Section E'
_journal_page_first o641
_journal_page_last o642
_journal_paper_doi 10.1107/S1600536810005210
_journal_volume 66
_journal_year 2010
_chemical_formula_iupac 'C23 H21 Br N2 O4'
_chemical_formula_moiety 'C23 H21 Br N2 O4'
_chemical_formula_sum 'C23 H21 Br N2 O4'
_chemical_formula_weight 469.32
_chemical_melting_point_gt 460
_chemical_melting_point_lt 461
_chemical_name_common
;
6-(4-Bromophenyl)-2-ethoxy-4-(2,4,5-trimethoxyphenyl)nicotinonitrile
;
_chemical_name_systematic
;
6-(4-Bromophenyl)-2-ethoxy-4-(2,4,5-trimethoxyphenyl)nicotinonitrile
;
_space_group_IT_number 2
_symmetry_cell_setting triclinic
_symmetry_space_group_name_Hall '-P 1'
_symmetry_space_group_name_H-M 'P -1'
_atom_sites_solution_hydrogens geom
_atom_sites_solution_primary direct
_atom_sites_solution_secondary difmap
_audit_creation_method SHELXL-97
_cell_angle_alpha 92.2010(10)
_cell_angle_beta 91.9680(10)
_cell_angle_gamma 99.5860(10)
_cell_formula_units_Z 4
_cell_length_a 7.9631(2)
_cell_length_b 11.0499(3)
_cell_length_c 23.9690(6)
_cell_measurement_reflns_used 9488
_cell_measurement_temperature 100
_cell_measurement_theta_max 27.5
_cell_measurement_theta_min 0.9
_cell_volume 2076.31(9)
_computing_cell_refinement 'SAINT (Bruker, 2005)'
_computing_data_collection 'APEX2 (Bruker, 2005)'
_computing_data_reduction 'SAINT (Bruker, 2005)'
_computing_molecular_graphics 'SHELXTL (Sheldrick, 2008)'
_computing_publication_material
;
SHELXTL (Sheldrick, 2008) and PLATON (Spek, 2009)
;
_computing_structure_refinement 'SHELXTL (Sheldrick, 2008)'
_computing_structure_solution 'SHELXTL (Sheldrick, 2008)'
_diffrn_ambient_temperature 100
_diffrn_measured_fraction_theta_full 0.993
_diffrn_measured_fraction_theta_max 0.993
_diffrn_measurement_device_type 'Bruker APEXII CCD area-detector'
_diffrn_measurement_method '\f and \w scans'
_diffrn_radiation_monochromator graphite
_diffrn_radiation_source 'sealed tube'
_diffrn_radiation_type MoK\a
_diffrn_radiation_wavelength 0.71073
_diffrn_reflns_av_R_equivalents 0.043
_diffrn_reflns_av_sigmaI/netI 0.053
_diffrn_reflns_limit_h_max 10
_diffrn_reflns_limit_h_min -10
_diffrn_reflns_limit_k_max 14
_diffrn_reflns_limit_k_min -14
_diffrn_reflns_limit_l_max 31
_diffrn_reflns_limit_l_min -31
_diffrn_reflns_number 31800
_diffrn_reflns_theta_full 27.5
_diffrn_reflns_theta_max 27.5
_diffrn_reflns_theta_min 0.9
_diffrn_standards_number 0
_exptl_absorpt_coefficient_mu 2.013
_exptl_absorpt_correction_T_max 0.899
_exptl_absorpt_correction_T_min 0.384
_exptl_absorpt_correction_type multi-scan
_exptl_absorpt_process_details '(SADABS; Bruker, 2005)'
_exptl_crystal_colour Colorless
_exptl_crystal_density_diffrn 1.501
_exptl_crystal_density_method 'not measured'
_exptl_crystal_description Needle
_exptl_crystal_F_000 960
_exptl_crystal_size_max 0.59
_exptl_crystal_size_mid 0.10
_exptl_crystal_size_min 0.05
_refine_diff_density_max 0.79
_refine_diff_density_min -0.38
_refine_ls_extinction_method none
_refine_ls_goodness_of_fit_ref 1.07
_refine_ls_hydrogen_treatment constr
_refine_ls_matrix_type full
_refine_ls_number_parameters 549
_refine_ls_number_reflns 9488
_refine_ls_number_restraints 0
_refine_ls_restrained_S_all 1.07
_refine_ls_R_factor_all 0.061
_refine_ls_R_factor_gt 0.036
_refine_ls_shift/su_max 0.001
_refine_ls_shift/su_mean <0.001
_refine_ls_structure_factor_coef Fsqd
_refine_ls_weighting_details 'calc w=1/[\s^2^(Fo^2^)+(0.0443P)^2^+0.7288P] where P=(Fo^2^+2Fc^2^)/3'
_refine_ls_weighting_scheme calc
_refine_ls_wR_factor_gt 0.088
_refine_ls_wR_factor_ref 0.098
_reflns_number_gt 7074
_reflns_number_total 9488
_reflns_threshold_expression I>2\s(I)
_cod_data_source_file tk2622.cif
_cod_data_source_block I
_cod_depositor_comments
;
The following automatic conversions were performed:
'_symmetry_cell_setting' value 'Triclinic' changed to 'triclinic'
according to '/home/saulius/struct/CIF-dictionaries/cif_core.dic'
dictionary named 'cif_core.dic' version 2.4.1 from 2010-06-29.

Automatic conversion script
Id: cif_fix_enum 1527 2010-12-29 10:47:43Z saulius 

The following automatic conversions were performed:

'_symmetry_cell_setting' value 'Triclinic' changed to 'triclinic'
according to /home/saulius/struct/CIF-dictionaries/cif_core.dic
dictionary named 'cif_core.dic' version 2.4.1 from 2010-06-29.

Automatic conversion script
Id: cif_fix_values 1715 2011-07-08 13:25:40Z adriana 
;
_cod_database_code 2225389
_cod_database_fobs_code 2225389

loop_
_symmetry_equiv_pos_as_xyz
'x, y, z'
'-x, -y, -z'

loop_
_atom_site_type_symbol
_atom_site_label
_atom_site_fract_x
_atom_site_fract_y
_atom_site_fract_z
_atom_site_U_iso_or_equiv
_atom_site_adp_type
_atom_site_calc_flag
_atom_site_refinement_flags
_atom_site_occupancy
_atom_site_disorder_assembly
_atom_site_disorder_group
Br Br1A -0.17700(4) -0.35388(2) 0.439858(11) 0.02094(8) Uani d . 1 . .
O O1A 0.5666(2) 0.35133(16) 0.42626(7) 0.0190(4) Uani d . 1 . .
O O2A 0.2036(3) 0.48545(17) 0.28313(7) 0.0229(4) Uani d . 1 . .
O O3A 0.2540(3) 0.46349(17) 0.08142(7) 0.0227(4) Uani d . 1 . .
O O4A 0.3749(3) 0.26013(17) 0.08836(7) 0.0211(4) Uani d . 1 . .
N N1A 0.3634(3) 0.18217(19) 0.40057(8) 0.0161(5) Uani d . 1 . .
N N2A 0.6447(4) 0.5362(2) 0.30967(10) 0.0304(6) Uani d . 1 . .
C C1A 0.1472(3) -0.0213(2) 0.43550(10) 0.0171(6) Uani d . 1 . .
H H1AA 0.2118 0.0341 0.4613 0.021 Uiso calc R 1 . .
C C2A 0.0518(4) -0.1272(2) 0.45413(11) 0.0183(6) Uani d . 1 . .
H H2AA 0.0519 -0.1434 0.4919 0.022 Uiso calc R 1 . .
C C3A -0.0433(3) -0.2081(2) 0.41548(11) 0.0160(5) Uani d . 1 . .
C C4A -0.0472(3) -0.1856(2) 0.35901(11) 0.0177(6) Uani d . 1 . .
H H4AA -0.1134 -0.2411 0.3337 0.021 Uiso calc R 1 . .
C C5A 0.0488(4) -0.0796(2) 0.34091(10) 0.0179(6) Uani d . 1 . .
H H5AA 0.0470 -0.0639 0.3031 0.022 Uiso calc R 1 . .
C C6A 0.1488(3) 0.0047(2) 0.37885(10) 0.0145(5) Uani d . 1 . .
C C7A 0.2528(3) 0.1189(2) 0.36092(10) 0.0153(5) Uani d . 1 . .
C C8A 0.2379(3) 0.1613(2) 0.30754(10) 0.0157(5) Uani d . 1 . .
H H8AA 0.1637 0.1154 0.2809 0.019 Uiso calc R 1 . .
C C9A 0.3339(4) 0.2727(2) 0.29383(10) 0.0163(5) Uani d . 1 . .
C C10A 0.4480(3) 0.3366(2) 0.33414(10) 0.0160(5) Uani d . 1 . .
C C11A 0.4564(3) 0.2863(2) 0.38748(10) 0.0158(5) Uani d . 1 . .
C C12A 0.3084(3) 0.3240(2) 0.23801(10) 0.0166(6) Uani d . 1 . .
C C13A 0.2479(3) 0.4339(2) 0.23373(11) 0.0183(6) Uani d . 1 . .
C C14A 0.2272(3) 0.4832(2) 0.18187(11) 0.0186(6) Uani d . 1 . .
H H14A 0.1854 0.5566 0.1793 0.022 Uiso calc R 1 . .
C C15A 0.2695(3) 0.4223(2) 0.13403(10) 0.0180(6) Uani d . 1 . .
C C16A 0.3318(3) 0.3113(2) 0.13770(10) 0.0180(6) Uani d . 1 . .
C C17A 0.3479(3) 0.2623(2) 0.18950(10) 0.0166(5) Uani d . 1 . .
H H17A 0.3856 0.1873 0.1920 0.020 Uiso calc R 1 . .
C C18A 0.5755(4) 0.2961(2) 0.48023(10) 0.0206(6) Uani d . 1 . .
H H18A 0.6219 0.2205 0.4764 0.025 Uiso calc R 1 . .
H H18B 0.4625 0.2770 0.4949 0.025 Uiso calc R 1 . .
C C19A 0.6888(4) 0.3869(3) 0.51911(11) 0.0244(6) Uani d . 1 . .
H H19A 0.6960 0.3531 0.5552 0.037 Uiso calc R 1 . .
H H19B 0.6423 0.4615 0.5224 0.037 Uiso calc R 1 . .
H H19C 0.8007 0.4042 0.5045 0.037 Uiso calc R 1 . .
C C20A 0.1635(5) 0.6051(3) 0.28312(13) 0.0425(9) Uani d . 1 . .
H H20A 0.1407 0.6307 0.3204 0.064 Uiso calc R 1 . .
H H20B 0.0645 0.6053 0.2591 0.064 Uiso calc R 1 . .
H H20C 0.2579 0.6607 0.2698 0.064 Uiso calc R 1 . .
C C21A 0.1906(4) 0.5766(3) 0.07668(12) 0.0281(7) Uani d . 1 . .
H H21A 0.1801 0.5945 0.0380 0.042 Uiso calc R 1 . .
H H21B 0.2683 0.6418 0.0960 0.042 Uiso calc R 1 . .
H H21C 0.0810 0.5695 0.0929 0.042 Uiso calc R 1 . .
C C22A 0.4189(4) 0.1406(2) 0.09113(11) 0.0243(6) Uani d . 1 . .
H H22A 0.4428 0.1117 0.0544 0.036 Uiso calc R 1 . .
H H22B 0.3256 0.0854 0.1053 0.036 Uiso calc R 1 . .
H H22C 0.5179 0.1440 0.1155 0.036 Uiso calc R 1 . .
C C23A 0.5564(4) 0.4488(3) 0.32183(10) 0.0215(6) Uani d . 1 . .
Br Br1B 0.38606(4) 0.11796(3) 0.926074(11) 0.02560(9) Uani d . 1 . .
O O1B 0.0191(3) 0.84937(17) 0.92736(7) 0.0231(4) Uani d . 1 . .
O O2B 0.4260(3) 0.98663(17) 0.78188(7) 0.0240(4) Uani d . 1 . .
O O3B 0.2913(3) 0.96201(16) 0.58180(7) 0.0210(4) Uani d . 1 . .
O O4B 0.0815(3) 0.75855(16) 0.59168(7) 0.0209(4) Uani d . 1 . .
N N1B 0.1491(3) 0.68209(19) 0.90306(8) 0.0164(5) Uani d . 1 . .
N N2B -0.0051(3) 1.0323(2) 0.81419(10) 0.0279(6) Uani d . 1 . .
C C1B 0.3117(4) 0.4800(2) 0.93221(11) 0.0199(6) Uani d . 1 . .
H H1BA 0.3184 0.5436 0.9592 0.024 Uiso calc R 1 . .
C C2B 0.3487(4) 0.3679(2) 0.94771(11) 0.0202(6) Uani d . 1 . .
H H2BA 0.3800 0.3556 0.9845 0.024 Uiso calc R 1 . .
C C3B 0.3378(4) 0.2743(2) 0.90675(11) 0.0199(6) Uani d . 1 . .
C C4B 0.2924(4) 0.2911(3) 0.85171(11) 0.0230(6) Uani d . 1 . .
H H4BA 0.2850 0.2270 0.8250 0.028 Uiso calc R 1 . .
C C5B 0.2584(4) 0.4043(2) 0.83709(11) 0.0226(6) Uani d . 1 . .
H H5BA 0.2310 0.4170 0.8000 0.027 Uiso calc R 1 . .
C C6B 0.2645(3) 0.5004(2) 0.87740(10) 0.0173(6) Uani d . 1 . .
C C7B 0.2157(3) 0.6191(2) 0.86213(11) 0.0178(6) Uani d . 1 . .
C C8B 0.2394(4) 0.6627(2) 0.80881(10) 0.0187(6) Uani d . 1 . .
H H8BA 0.2854 0.6167 0.7818 0.022 Uiso calc R 1 . .
C C9B 0.1946(3) 0.7745(2) 0.79583(10) 0.0165(5) Uani d . 1 . .
C C10B 0.1183(3) 0.8366(2) 0.83705(10) 0.0179(6) Uani d . 1 . .
C C11B 0.0976(4) 0.7856(2) 0.88999(10) 0.0179(6) Uani d . 1 . .
C C12B 0.2257(3) 0.8253(2) 0.74001(10) 0.0164(5) Uani d . 1 . .
C C13B 0.3413(4) 0.9333(2) 0.73404(11) 0.0185(6) Uani d . 1 . .
C C14B 0.3669(4) 0.9808(2) 0.68134(10) 0.0178(6) Uani d . 1 . .
H H14B 0.4443 1.0526 0.6774 0.021 Uiso calc R 1 . .
C C15B 0.2768(4) 0.9209(2) 0.63469(10) 0.0170(6) Uani d . 1 . .
C C16B 0.1637(3) 0.8103(2) 0.64004(10) 0.0160(5) Uani d . 1 . .
C C17B 0.1417(3) 0.7636(2) 0.69231(10) 0.0172(6) Uani d . 1 . .
H H17B 0.0693 0.6893 0.6959 0.021 Uiso calc R 1 . .
C C18B -0.0121(4) 0.8016(3) 0.98201(11) 0.0262(7) Uani d . 1 . .
H H18C -0.0237 0.7127 0.9796 0.031 Uiso calc R 1 . .
H H18D -0.1179 0.8227 0.9951 0.031 Uiso calc R 1 . .
C C19B 0.1320(5) 0.8537(3) 1.02274(13) 0.0367(8) Uani d . 1 . .
H H19D 0.1053 0.8262 1.0594 0.055 Uiso calc R 1 . .
H H19E 0.1481 0.9418 1.0233 0.055 Uiso calc R 1 . .
H H19F 0.2346 0.8265 1.0115 0.055 Uiso calc R 1 . .
C C20B 0.5570(4) 1.0900(3) 0.77626(12) 0.0278(7) Uani d . 1 . .
H H20D 0.6111 1.1153 0.8122 0.042 Uiso calc R 1 . .
H H20E 0.5081 1.1564 0.7614 0.042 Uiso calc R 1 . .
H H20F 0.6400 1.0679 0.7514 0.042 Uiso calc R 1 . .
C C21B 0.4143(4) 1.0690(3) 0.57435(11) 0.0233(6) Uani d . 1 . .
H H21D 0.4166 1.0868 0.5355 0.035 Uiso calc R 1 . .
H H21E 0.5248 1.0550 0.5871 0.035 Uiso calc R 1 . .
H H21F 0.3845 1.1373 0.5955 0.035 Uiso calc R 1 . .
C C22B -0.0187(4) 0.6395(2) 0.59614(11) 0.0227(6) Uani d . 1 . .
H H22D -0.0687 0.6101 0.5601 0.034 Uiso calc R 1 . .
H H22E -0.1074 0.6447 0.6218 0.034 Uiso calc R 1 . .
H H22F 0.0526 0.5839 0.6095 0.034 Uiso calc R 1 . .
C C23B 0.0514(4) 0.9469(3) 0.82524(11) 0.0212(6) Uani d . 1 . .

loop_
_atom_site_aniso_label
_atom_site_aniso_U_11
_atom_site_aniso_U_22
_atom_site_aniso_U_33
_atom_site_aniso_U_12
_atom_site_aniso_U_13
_atom_site_aniso_U_23
Br1A 0.02292(16) 0.01573(13) 0.02271(14) -0.00184(12) 0.00184(12) 0.00381(10)
O1A 0.0229(11) 0.0180(9) 0.0136(8) -0.0040(8) -0.0027(8) 0.0030(7)
O2A 0.0305(12) 0.0210(10) 0.0184(9) 0.0076(9) 0.0038(9) 0.0017(8)
O3A 0.0238(11) 0.0271(10) 0.0185(9) 0.0066(9) 0.0006(8) 0.0092(8)
O4A 0.0245(11) 0.0247(10) 0.0153(9) 0.0070(9) 0.0012(8) 0.0012(7)
N1A 0.0153(12) 0.0162(11) 0.0161(10) 0.0003(10) 0.0009(9) 0.0014(8)
N2A 0.0366(16) 0.0297(14) 0.0200(12) -0.0087(13) -0.0015(12) 0.0031(10)
C1A 0.0157(14) 0.0176(13) 0.0175(12) 0.0016(11) -0.0003(11) -0.0007(10)
C2A 0.0217(15) 0.0186(13) 0.0148(12) 0.0041(12) 0.0008(11) 0.0024(10)
C3A 0.0123(13) 0.0121(12) 0.0238(13) 0.0014(11) 0.0036(11) 0.0034(10)
C4A 0.0135(14) 0.0179(13) 0.0209(13) 0.0015(11) -0.0005(11) -0.0030(10)
C5A 0.0205(15) 0.0185(13) 0.0144(12) 0.0022(12) 0.0001(11) 0.0003(10)
C6A 0.0080(13) 0.0162(12) 0.0194(12) 0.0023(11) 0.0006(11) 0.0022(10)
C7A 0.0127(13) 0.0165(12) 0.0175(12) 0.0046(11) 0.0026(11) -0.0007(10)
C8A 0.0135(14) 0.0171(12) 0.0159(12) 0.0018(11) -0.0023(11) -0.0012(10)
C9A 0.0173(14) 0.0178(13) 0.0148(12) 0.0050(11) 0.0024(11) 0.0010(10)
C10A 0.0112(13) 0.0176(13) 0.0187(12) 0.0006(11) 0.0009(11) 0.0012(10)
C11A 0.0114(13) 0.0189(13) 0.0170(12) 0.0030(11) -0.0006(11) -0.0006(10)
C12A 0.0163(14) 0.0165(12) 0.0156(12) -0.0017(11) -0.0009(11) 0.0023(10)
C13A 0.0146(14) 0.0190(13) 0.0200(13) 0.0000(12) 0.0011(11) -0.0011(10)
C14A 0.0165(14) 0.0165(13) 0.0232(13) 0.0031(12) 0.0014(12) 0.0040(10)
C15A 0.0151(14) 0.0206(13) 0.0169(12) -0.0026(12) 0.0003(11) 0.0054(10)
C16A 0.0143(14) 0.0199(13) 0.0184(13) -0.0009(12) 0.0012(11) 0.0001(10)
C17A 0.0131(14) 0.0170(12) 0.0183(12) -0.0012(11) -0.0010(11) 0.0011(10)
C18A 0.0254(16) 0.0215(13) 0.0142(12) 0.0011(13) -0.0005(12) 0.0065(10)
C19A 0.0235(16) 0.0273(15) 0.0206(14) -0.0011(13) -0.0028(12) 0.0032(11)
C20A 0.071(3) 0.0301(17) 0.0321(17) 0.0255(19) 0.0053(18) 0.0008(14)
C21A 0.0297(18) 0.0338(16) 0.0237(14) 0.0107(15) 0.0022(13) 0.0138(12)
C22A 0.0315(18) 0.0239(14) 0.0173(13) 0.0054(14) -0.0009(13) -0.0013(11)
C23A 0.0262(16) 0.0238(14) 0.0126(12) -0.0010(13) -0.0007(12) 0.0013(11)
Br1B 0.03322(19) 0.02264(15) 0.02261(14) 0.00896(13) 0.00077(13) 0.00399(11)
O1B 0.0277(12) 0.0230(10) 0.0192(9) 0.0039(9) 0.0058(9) 0.0030(8)
O2B 0.0216(11) 0.0272(10) 0.0189(9) -0.0078(9) -0.0012(8) 0.0018(8)
O3B 0.0241(11) 0.0224(10) 0.0155(9) -0.0003(9) 0.0016(8) 0.0065(7)
O4B 0.0233(11) 0.0212(9) 0.0160(9) -0.0030(9) -0.0007(8) 0.0027(7)
N1B 0.0122(11) 0.0194(11) 0.0160(10) -0.0021(10) -0.0012(9) 0.0011(9)
N2B 0.0287(15) 0.0261(13) 0.0282(13) 0.0037(12) -0.0045(11) 0.0023(10)
C1B 0.0195(15) 0.0201(13) 0.0186(13) -0.0010(12) 0.0011(12) -0.0008(10)
C2B 0.0182(15) 0.0256(14) 0.0164(12) 0.0018(12) -0.0012(12) 0.0048(11)
C3B 0.0167(15) 0.0202(13) 0.0234(14) 0.0036(12) 0.0023(12) 0.0050(11)
C4B 0.0270(17) 0.0222(14) 0.0199(13) 0.0047(13) 0.0020(12) -0.0021(11)
C5B 0.0273(16) 0.0260(14) 0.0144(12) 0.0039(13) -0.0003(12) 0.0038(11)
C6B 0.0147(14) 0.0196(13) 0.0163(12) -0.0016(11) 0.0016(11) 0.0018(10)
C7B 0.0121(14) 0.0210(13) 0.0187(13) -0.0020(11) -0.0019(11) 0.0018(10)
C8B 0.0164(14) 0.0224(14) 0.0166(12) 0.0014(12) 0.0019(11) 0.0003(10)
C9B 0.0108(13) 0.0213(13) 0.0149(12) -0.0041(11) -0.0025(10) 0.0033(10)
C10B 0.0138(14) 0.0205(13) 0.0179(12) -0.0015(12) -0.0023(11) 0.0032(10)
C11B 0.0170(14) 0.0181(13) 0.0160(12) -0.0037(12) -0.0008(11) -0.0013(10)
C12B 0.0141(14) 0.0181(13) 0.0172(12) 0.0027(11) 0.0007(11) 0.0038(10)
C13B 0.0163(14) 0.0203(13) 0.0186(13) 0.0025(12) -0.0009(11) 0.0015(10)
C14B 0.0159(14) 0.0165(13) 0.0210(13) 0.0019(11) 0.0024(11) 0.0040(10)
C15B 0.0186(15) 0.0186(13) 0.0156(12) 0.0063(12) 0.0038(11) 0.0051(10)
C16B 0.0099(13) 0.0196(13) 0.0191(13) 0.0041(11) 0.0012(11) -0.0001(10)
C17B 0.0148(14) 0.0164(12) 0.0205(13) 0.0012(11) 0.0035(11) 0.0049(10)
C18B 0.0331(18) 0.0266(15) 0.0195(13) 0.0043(14) 0.0077(13) 0.0036(11)
C19B 0.049(2) 0.0237(15) 0.0343(17) -0.0022(16) -0.0071(16) 0.0035(13)
C20B 0.0288(18) 0.0264(15) 0.0237(14) -0.0074(14) 0.0019(13) -0.0040(12)
C21B 0.0173(15) 0.0282(15) 0.0238(14) -0.0005(13) 0.0019(12) 0.0110(12)
C22B 0.0263(16) 0.0195(13) 0.0205(13) -0.0015(13) 0.0006(12) 0.0001(11)
C23B 0.0206(15) 0.0254(15) 0.0153(13) -0.0024(13) -0.0013(12) 0.0012(11)

loop_
_atom_type_symbol
_atom_type_description
_atom_type_scat_dispersion_real
_atom_type_scat_dispersion_imag
_atom_type_scat_source
C C 0.0033 0.0016 'International Tables Vol C Tables 4.2.6.8 and 6.1.1.4'
H H 0.0000 0.0000 'International Tables Vol C Tables 4.2.6.8 and 6.1.1.4'
N N 0.0061 0.0033 'International Tables Vol C Tables 4.2.6.8 and 6.1.1.4'
O O 0.0106 0.0060 'International Tables Vol C Tables 4.2.6.8 and 6.1.1.4'
Br Br -0.2901 2.4595 'International Tables Vol C Tables 4.2.6.8 and 6.1.1.4'

loop_
_geom_angle_atom_site_label_1
_geom_angle_atom_site_label_2
_geom_angle_atom_site_label_3
_geom_angle_site_symmetry_1
_geom_angle_site_symmetry_3
_geom_angle
_geom_angle_publ_flag
C11A O1A C18A . . 115.60(19) ?
C13A O2A C20A . . 118.5(2) ?
C15A O3A C21A . . 116.7(2) ?
C16A O4A C22A . . 115.9(2) ?
C11A N1A C7A . . 118.5(2) ?
C2A C1A C6A . . 121.6(2) ?
C2A C1A H1AA . . 119.2 ?
C6A C1A H1AA . . 119.2 ?
C3A C2A C1A . . 118.5(2) ?
C3A C2A H2AA . . 120.8 ?
C1A C2A H2AA . . 120.8 ?
C2A C3A C4A . . 121.9(2) ?
C2A C3A Br1A . . 119.47(19) ?
C4A C3A Br1A . . 118.59(19) ?
C5A C4A C3A . . 119.0(2) ?
C5A C4A H4AA . . 120.5 ?
C3A C4A H4AA . . 120.5 ?
C4A C5A C6A . . 120.9(2) ?
C4A C5A H5AA . . 119.6 ?
C6A C5A H5AA . . 119.6 ?
C1A C6A C5A . . 118.1(2) ?
C1A C6A C7A . . 119.7(2) ?
C5A C6A C7A . . 122.3(2) ?
N1A C7A C8A . . 121.5(2) ?
N1A C7A C6A . . 115.7(2) ?
C8A C7A C6A . . 122.7(2) ?
C7A C8A C9A . . 120.1(2) ?
C7A C8A H8AA . . 119.9 ?
C9A C8A H8AA . . 119.9 ?
C10A C9A C8A . . 118.3(2) ?
C10A C9A C12A . . 121.2(2) ?
C8A C9A C12A . . 120.5(2) ?
C9A C10A C11A . . 118.0(2) ?
C9A C10A C23A . . 121.0(2) ?
C11A C10A C23A . . 121.0(2) ?
N1A C11A O1A . . 119.7(2) ?
N1A C11A C10A . . 123.5(2) ?
O1A C11A C10A . . 116.8(2) ?
C13A C12A C17A . . 119.3(2) ?
C13A C12A C9A . . 120.6(2) ?
C17A C12A C9A . . 120.1(2) ?
O2A C13A C12A . . 115.6(2) ?
O2A C13A C14A . . 123.6(2) ?
C12A C13A C14A . . 120.7(2) ?
C15A C14A C13A . . 119.6(2) ?
C15A C14A H14A . . 120.2 ?
C13A C14A H14A . . 120.2 ?
O3A C15A C14A . . 123.9(2) ?
O3A C15A C16A . . 115.8(2) ?
C14A C15A C16A . . 120.4(2) ?
O4A C16A C17A . . 124.8(2) ?
O4A C16A C15A . . 116.0(2) ?
C17A C16A C15A . . 119.2(2) ?
C16A C17A C12A . . 120.8(2) ?
C16A C17A H17A . . 119.6 ?
C12A C17A H17A . . 119.6 ?
O1A C18A C19A . . 107.7(2) ?
O1A C18A H18A . . 110.2 ?
C19A C18A H18A . . 110.2 ?
O1A C18A H18B . . 110.2 ?
C19A C18A H18B . . 110.2 ?
H18A C18A H18B . . 108.5 ?
C18A C19A H19A . . 109.5 ?
C18A C19A H19B . . 109.5 ?
H19A C19A H19B . . 109.5 ?
C18A C19A H19C . . 109.5 ?
H19A C19A H19C . . 109.5 ?
H19B C19A H19C . . 109.5 ?
O2A C20A H20A . . 109.5 ?
O2A C20A H20B . . 109.5 ?
H20A C20A H20B . . 109.5 ?
O2A C20A H20C . . 109.5 ?
H20A C20A H20C . . 109.5 ?
H20B C20A H20C . . 109.5 ?
O3A C21A H21A . . 109.5 ?
O3A C21A H21B . . 109.5 ?
H21A C21A H21B . . 109.5 ?
O3A C21A H21C . . 109.5 ?
H21A C21A H21C . . 109.5 ?
H21B C21A H21C . . 109.5 ?
O4A C22A H22A . . 109.5 ?
O4A C22A H22B . . 109.5 ?
H22A C22A H22B . . 109.5 ?
O4A C22A H22C . . 109.5 ?
H22A C22A H22C . . 109.5 ?
H22B C22A H22C . . 109.5 ?
N2A C23A C10A . . 176.9(3) ?
C11B O1B C18B . . 119.1(2) ?
C13B O2B C20B . . 117.6(2) ?
C15B O3B C21B . . 117.0(2) ?
C16B O4B C22B . . 115.60(19) ?
C11B N1B C7B . . 117.5(2) ?
C2B C1B C6B . . 121.9(2) ?
C2B C1B H1BA . . 119.1 ?
C6B C1B H1BA . . 119.1 ?
C1B C2B C3B . . 118.1(2) ?
C1B C2B H2BA . . 121.0 ?
C3B C2B H2BA . . 121.0 ?
C4B C3B C2B . . 121.9(2) ?
C4B C3B Br1B . . 118.4(2) ?
C2B C3B Br1B . . 119.7(2) ?
C5B C4B C3B . . 119.0(2) ?
C5B C4B H4BA . . 120.5 ?
C3B C4B H4BA . . 120.5 ?
C4B C5B C6B . . 120.9(2) ?
C4B C5B H5BA . . 119.6 ?
C6B C5B H5BA . . 119.6 ?
C1B C6B C5B . . 118.3(2) ?
C1B C6B C7B . . 121.1(2) ?
C5B C6B C7B . . 120.6(2) ?
N1B C7B C8B . . 122.5(2) ?
N1B C7B C6B . . 116.2(2) ?
C8B C7B C6B . . 121.3(2) ?
C9B C8B C7B . . 120.1(2) ?
C9B C8B H8BA . . 119.9 ?
C7B C8B H8BA . . 119.9 ?
C8B C9B C10B . . 117.4(2) ?
C8B C9B C12B . . 121.1(2) ?
C10B C9B C12B . . 121.5(2) ?
C9B C10B C11B . . 118.8(2) ?
C9B C10B C23B . . 121.1(2) ?
C11B C10B C23B . . 120.0(2) ?
N1B C11B O1B . . 121.1(2) ?
N1B C11B C10B . . 123.4(2) ?
O1B C11B C10B . . 115.5(2) ?
C13B C12B C17B . . 119.0(2) ?
C13B C12B C9B . . 120.9(2) ?
C17B C12B C9B . . 120.1(2) ?
O2B C13B C14B . . 123.4(2) ?
O2B C13B C12B . . 116.5(2) ?
C14B C13B C12B . . 120.1(2) ?
C15B C14B C13B . . 120.1(2) ?
C15B C14B H14B . . 120.0 ?
C13B C14B H14B . . 120.0 ?
O3B C15B C14B . . 124.0(2) ?
O3B C15B C16B . . 115.7(2) ?
C14B C15B C16B . . 120.3(2) ?
O4B C16B C17B . . 125.3(2) ?
O4B C16B C15B . . 115.8(2) ?
C17B C16B C15B . . 118.9(2) ?
C16B C17B C12B . . 121.5(2) ?
C16B C17B H17B . . 119.2 ?
C12B C17B H17B . . 119.2 ?
O1B C18B C19B . . 110.5(2) ?
O1B C18B H18C . . 109.6 ?
C19B C18B H18C . . 109.6 ?
O1B C18B H18D . . 109.6 ?
C19B C18B H18D . . 109.6 ?
H18C C18B H18D . . 108.1 ?
C18B C19B H19D . . 109.5 ?
C18B C19B H19E . . 109.5 ?
H19D C19B H19E . . 109.5 ?
C18B C19B H19F . . 109.5 ?
H19D C19B H19F . . 109.5 ?
H19E C19B H19F . . 109.5 ?
O2B C20B H20D . . 109.5 ?
O2B C20B H20E . . 109.5 ?
H20D C20B H20E . . 109.5 ?
O2B C20B H20F . . 109.5 ?
H20D C20B H20F . . 109.5 ?
H20E C20B H20F . . 109.5 ?
O3B C21B H21D . . 109.5 ?
O3B C21B H21E . . 109.5 ?
H21D C21B H21E . . 109.5 ?
O3B C21B H21F . . 109.5 ?
H21D C21B H21F . . 109.5 ?
H21E C21B H21F . . 109.5 ?
O4B C22B H22D . . 109.5 ?
O4B C22B H22E . . 109.5 ?
H22D C22B H22E . . 109.5 ?
O4B C22B H22F . . 109.5 ?
H22D C22B H22F . . 109.5 ?
H22E C22B H22F . . 109.5 ?
N2B C23B C10B . . 177.5(3) ?

loop_
_geom_bond_atom_site_label_1
_geom_bond_atom_site_label_2
_geom_bond_site_symmetry_2
_geom_bond_distance
_geom_bond_publ_flag
Br1A C3A . 1.901(2) ?
O1A C11A . 1.354(3) ?
O1A C18A . 1.456(3) ?
O2A C13A . 1.377(3) ?
O2A C20A . 1.411(3) ?
O3A C15A . 1.366(3) ?
O3A C21A . 1.431(3) ?
O4A C16A . 1.370(3) ?
O4A C22A . 1.426(3) ?
N1A C11A . 1.316(3) ?
N1A C7A . 1.362(3) ?
N2A C23A . 1.150(3) ?
C1A C2A . 1.384(4) ?
C1A C6A . 1.398(3) ?
C1A H1AA . 0.9300 ?
C2A C3A . 1.376(4) ?
C2A H2AA . 0.9300 ?
C3A C4A . 1.386(4) ?
C4A C5A . 1.381(4) ?
C4A H4AA . 0.9300 ?
C5A C6A . 1.402(3) ?
C5A H5AA . 0.9300 ?
C6A C7A . 1.477(4) ?
C7A C8A . 1.387(3) ?
C8A C9A . 1.393(4) ?
C8A H8AA . 0.9300 ?
C9A C10A . 1.390(4) ?
C9A C12A . 1.494(3) ?
C10A C11A . 1.417(3) ?
C10A C23A . 1.435(4) ?
C12A C13A . 1.384(4) ?
C12A C17A . 1.398(4) ?
C13A C14A . 1.392(4) ?
C14A C15A . 1.387(4) ?
C14A H14A . 0.9300 ?
C15A C16A . 1.402(4) ?
C16A C17A . 1.384(3) ?
C17A H17A . 0.9300 ?
C18A C19A . 1.503(4) ?
C18A H18A . 0.9700 ?
C18A H18B . 0.9700 ?
C19A H19A . 0.9600 ?
C19A H19B . 0.9600 ?
C19A H19C . 0.9600 ?
C20A H20A . 0.9600 ?
C20A H20B . 0.9600 ?
C20A H20C . 0.9600 ?
C21A H21A . 0.9600 ?
C21A H21B . 0.9600 ?
C21A H21C . 0.9600 ?
C22A H22A . 0.9600 ?
C22A H22B . 0.9600 ?
C22A H22C . 0.9600 ?
Br1B C3B . 1.902(3) ?
O1B C11B . 1.352(3) ?
O1B C18B . 1.445(3) ?
O2B C13B . 1.371(3) ?
O2B C20B . 1.427(3) ?
O3B C15B . 1.365(3) ?
O3B C21B . 1.425(3) ?
O4B C16B . 1.368(3) ?
O4B C22B . 1.430(3) ?
N1B C11B . 1.322(3) ?
N1B C7B . 1.354(3) ?
N2B C23B . 1.147(4) ?
C1B C2B . 1.381(4) ?
C1B C6B . 1.391(3) ?
C1B H1BA . 0.9300 ?
C2B C3B . 1.388(4) ?
C2B H2BA . 0.9300 ?
C3B C4B . 1.383(4) ?
C4B C5B . 1.379(4) ?
C4B H4BA . 0.9300 ?
C5B C6B . 1.402(4) ?
C5B H5BA . 0.9300 ?
C6B C7B . 1.485(4) ?
C7B C8B . 1.391(3) ?
C8B C9B . 1.385(4) ?
C8B H8BA . 0.9300 ?
C9B C10B . 1.394(4) ?
C9B C12B . 1.484(3) ?
C10B C11B . 1.412(3) ?
C10B C23B . 1.443(4) ?
C12B C13B . 1.396(4) ?
C12B C17B . 1.399(4) ?
C13B C14B . 1.395(3) ?
C14B C15B . 1.390(4) ?
C14B H14B . 0.9300 ?
C15B C16B . 1.406(4) ?
C16B C17B . 1.379(3) ?
C17B H17B . 0.9300 ?
C18B C19B . 1.504(4) ?
C18B H18C . 0.9700 ?
C18B H18D . 0.9700 ?
C19B H19D . 0.9600 ?
C19B H19E . 0.9600 ?
C19B H19F . 0.9600 ?
C20B H20D . 0.9600 ?
C20B H20E . 0.9600 ?
C20B H20F . 0.9600 ?
C21B H21D . 0.9600 ?
C21B H21E . 0.9600 ?
C21B H21F . 0.9600 ?
C22B H22D . 0.9600 ?
C22B H22E . 0.9600 ?
C22B H22F . 0.9600 ?

loop_
_geom_hbond_atom_site_label_D
_geom_hbond_atom_site_label_H
_geom_hbond_atom_site_label_A
_geom_hbond_site_symmetry_A
_geom_hbond_distance_DH
_geom_hbond_distance_HA
_geom_hbond_distance_DA
_geom_hbond_angle_DHA
_geom_hbond_publ_flag
C1A H1AA N1A 1_555 0.93 2.43 2.770(3) 102 y
C18B H18C N1B 1_555 0.97 2.38 2.741(4) 101 y
C22A H22C Cg2 2_666 0.96 2.74 3.585(3) 147 y
C22B H22E Cg1 2_566 0.96 2.68 3.511(3) 145 y

loop_
_geom_torsion_atom_site_label_1
_geom_torsion_atom_site_label_2
_geom_torsion_atom_site_label_3
_geom_torsion_atom_site_label_4
_geom_torsion_site_symmetry_1
_geom_torsion_site_symmetry_2
_geom_torsion_site_symmetry_3
_geom_torsion_site_symmetry_4
_geom_torsion
_geom_torsion_publ_flag
C6A C1A C2A C3A . . . . -0.1(4) ?
C1A C2A C3A C4A . . . . -0.7(4) ?
C1A C2A C3A Br1A . . . . -179.6(2) ?
C2A C3A C4A C5A . . . . 0.7(4) ?
Br1A C3A C4A C5A . . . . 179.6(2) ?
C3A C4A C5A C6A . . . . -0.1(4) ?
C2A C1A C6A C5A . . . . 0.7(4) ?
C2A C1A C6A C7A . . . . -180.0(2) ?
C4A C5A C6A C1A . . . . -0.6(4) ?
C4A C5A C6A C7A . . . . -180.0(2) ?
C11A N1A C7A C8A . . . . 0.6(4) ?
C11A N1A C7A C6A . . . . -178.3(2) ?
C1A C6A C7A N1A . . . . 10.6(4) ?
C5A C6A C7A N1A . . . . -170.1(2) ?
C1A C6A C7A C8A . . . . -168.3(2) ?
C5A C6A C7A C8A . . . . 11.0(4) ?
N1A C7A C8A C9A . . . . -1.8(4) ?
C6A C7A C8A C9A . . . . 177.1(2) ?
C7A C8A C9A C10A . . . . 2.4(4) ?
C7A C8A C9A C12A . . . . -175.0(2) ?
C8A C9A C10A C11A . . . . -1.8(4) ?
C12A C9A C10A C11A . . . . 175.5(2) ?
C8A C9A C10A C23A . . . . 177.0(3) ?
C12A C9A C10A C23A . . . . -5.7(4) ?
C7A N1A C11A O1A . . . . 179.6(2) ?
C7A N1A C11A C10A . . . . -0.1(4) ?
C18A O1A C11A N1A . . . . 1.7(3) ?
C18A O1A C11A C10A . . . . -178.6(2) ?
C9A C10A C11A N1A . . . . 0.7(4) ?
C23A C10A C11A N1A . . . . -178.1(3) ?
C9A C10A C11A O1A . . . . -179.0(2) ?
C23A C10A C11A O1A . . . . 2.2(4) ?
C10A C9A C12A C13A . . . . -61.4(4) ?
C8A C9A C12A C13A . . . . 115.8(3) ?
C10A C9A C12A C17A . . . . 117.6(3) ?
C8A C9A C12A C17A . . . . -65.2(4) ?
C20A O2A C13A C12A . . . . 171.4(3) ?
C20A O2A C13A C14A . . . . -11.6(4) ?
C17A C12A C13A O2A . . . . 176.7(2) ?
C9A C12A C13A O2A . . . . -4.2(4) ?
C17A C12A C13A C14A . . . . -0.3(4) ?
C9A C12A C13A C14A . . . . 178.7(2) ?
O2A C13A C14A C15A . . . . -177.5(2) ?
C12A C13A C14A C15A . . . . -0.7(4) ?
C21A O3A C15A C14A . . . . 0.2(4) ?
C21A O3A C15A C16A . . . . 180.0(2) ?
C13A C14A C15A O3A . . . . -179.9(2) ?
C13A C14A C15A C16A . . . . 0.3(4) ?
C22A O4A C16A C17A . . . . 8.1(4) ?
C22A O4A C16A C15A . . . . -172.8(2) ?
O3A C15A C16A O4A . . . . 2.1(4) ?
C14A C15A C16A O4A . . . . -178.0(2) ?
O3A C15A C16A C17A . . . . -178.7(2) ?
C14A C15A C16A C17A . . . . 1.1(4) ?
O4A C16A C17A C12A . . . . 176.9(2) ?
C15A C16A C17A C12A . . . . -2.1(4) ?
C13A C12A C17A C16A . . . . 1.8(4) ?
C9A C12A C17A C16A . . . . -177.3(2) ?
C11A O1A C18A C19A . . . . -174.0(2) ?
C6B C1B C2B C3B . . . . 0.0(4) ?
C1B C2B C3B C4B . . . . 0.4(4) ?
C1B C2B C3B Br1B . . . . -179.6(2) ?
C2B C3B C4B C5B . . . . 0.5(5) ?
Br1B C3B C4B C5B . . . . -179.5(2) ?
C3B C4B C5B C6B . . . . -1.8(5) ?
C2B C1B C6B C5B . . . . -1.3(4) ?
C2B C1B C6B C7B . . . . 176.5(3) ?
C4B C5B C6B C1B . . . . 2.2(4) ?
C4B C5B C6B C7B . . . . -175.6(3) ?
C11B N1B C7B C8B . . . . 3.5(4) ?
C11B N1B C7B C6B . . . . -177.2(2) ?
C1B C6B C7B N1B . . . . -27.5(4) ?
C5B C6B C7B N1B . . . . 150.2(3) ?
C1B C6B C7B C8B . . . . 151.9(3) ?
C5B C6B C7B C8B . . . . -30.4(4) ?
N1B C7B C8B C9B . . . . 0.1(4) ?
C6B C7B C8B C9B . . . . -179.2(2) ?
C7B C8B C9B C10B . . . . -3.1(4) ?
C7B C8B C9B C12B . . . . 177.3(2) ?
C8B C9B C10B C11B . . . . 2.6(4) ?
C12B C9B C10B C11B . . . . -177.8(2) ?
C8B C9B C10B C23B . . . . -173.4(3) ?
C12B C9B C10B C23B . . . . 6.2(4) ?
C7B N1B C11B O1B . . . . 175.4(2) ?
C7B N1B C11B C10B . . . . -4.0(4) ?
C18B O1B C11B N1B . . . . -1.4(4) ?
C18B O1B C11B C10B . . . . 178.0(2) ?
C9B C10B C11B N1B . . . . 1.0(4) ?
C23B C10B C11B N1B . . . . 177.1(2) ?
C9B C10B C11B O1B . . . . -178.5(2) ?
C23B C10B C11B O1B . . . . -2.4(4) ?
C8B C9B C12B C13B . . . . -114.5(3) ?
C10B C9B C12B C13B . . . . 66.0(4) ?
C8B C9B C12B C17B . . . . 64.1(4) ?
C10B C9B C12B C17B . . . . -115.5(3) ?
C20B O2B C13B C14B . . . . -5.5(4) ?
C20B O2B C13B C12B . . . . 173.9(2) ?
C17B C12B C13B O2B . . . . -176.9(2) ?
C9B C12B C13B O2B . . . . 1.6(4) ?
C17B C12B C13B C14B . . . . 2.5(4) ?
C9B C12B C13B C14B . . . . -179.0(3) ?
O2B C13B C14B C15B . . . . 179.6(2) ?
C12B C13B C14B C15B . . . . 0.3(4) ?
C21B O3B C15B C14B . . . . 3.8(4) ?
C21B O3B C15B C16B . . . . -175.5(2) ?
C13B C14B C15B O3B . . . . 178.7(2) ?
C13B C14B C15B C16B . . . . -2.1(4) ?
C22B O4B C16B C17B . . . . -7.7(4) ?
C22B O4B C16B C15B . . . . 173.3(2) ?
O3B C15B C16B O4B . . . . -0.6(3) ?
C14B C15B C16B O4B . . . . -179.9(2) ?
O3B C15B C16B C17B . . . . -179.6(2) ?
C14B C15B C16B C17B . . . . 1.1(4) ?
O4B C16B C17B C12B . . . . -177.2(2) ?
C15B C16B C17B C12B . . . . 1.7(4) ?
C13B C12B C17B C16B . . . . -3.5(4) ?
C9B C12B C17B C16B . . . . 177.9(2) ?
C11B O1B C18B C19B . . . . 92.8(3) ?
